data_4022749
loop_
_publ_author_name
'A. K. Yadav'
'S. Peruncheralathan'
'H. Ila'
'H. Junjappa'

_publ_contact_author_address
;Department of Chemistry
Indian Institute of Technology
Kanpur 208016
India
;
_publ_contact_author_email 'hila@iitk.ac.in '
_publ_contact_author_name 'Pro.  H. Ila'
_publ_section_title
;
 Domino Carbocationic Rearrangement of
 \a-[Bis(methylthio)methylene]alkyl-2-(3/2-indolyl)) Cyclopropyl
 Ketones
;
_journal_name_full 'Journal of Organic Chemistry'
_journal_page_first 1388
_journal_page_last 1394
_journal_paper_doi 10.1021/jo062302a
_journal_volume 72
_journal_year 2007
_chemical_formula_moiety 'C17 H19 N O S2'
_chemical_formula_sum 'C17 H19 N O S2'
_chemical_formula_weight 317.47
_chemical_melting_point 129
_chemical_name_systematic
;
 5-Methyl-6,11-bis(methylthio)-5,6,7,8-tetrahydro-cycloocta[b]indol-9-one 
;
_space_group_IT_number 14
_symmetry_cell_setting monoclinic
_symmetry_space_group_name_Hall '-P 2ybc'
_symmetry_space_group_name_H-M 'P 1 21/c 1'
_atom_sites_solution_hydrogens geom
_atom_sites_solution_primary direct
_atom_sites_solution_secondary difmap
_audit_creation_method SHELXL-97
_cell_angle_alpha 90.000(5)
_cell_angle_beta 100.449(5)
_cell_angle_gamma 90.000(5)
_cell_formula_units_Z 4
_cell_length_a 7.861(5)
_cell_length_b 16.669(5)
_cell_length_c 12.262(5)
_cell_measurement_temperature 100(2)
_cell_volume 1580.1(13)
_computing_cell_refinement 'SAINT 6.45 ( Bruker, 2003)'
_computing_data_collection 'SMART 5.628 (Bruker, 2003)'
_computing_data_reduction 'SAINT 6.45  (Bruker, 2003)'
_computing_molecular_graphics 'Diamond 2.1e, Ortep'
_computing_structure_refinement 'SHELXL-97 (Sheldrick, 1997)'
_computing_structure_solution SIR-97
_diffrn_ambient_temperature 100(2)
_diffrn_measured_fraction_theta_full 0.992
_diffrn_measured_fraction_theta_max 0.992
_diffrn_measurement_device_type 'Bruker SMART APEX'
_diffrn_measurement_method /w-scans
_diffrn_radiation_monochromator graphite
_diffrn_radiation_source 'fine-focus sealed tube'
_diffrn_radiation_type MoK\a
_diffrn_radiation_wavelength 0.71069
_diffrn_reflns_av_R_equivalents 0.0598
_diffrn_reflns_av_sigmaI/netI 0.0800
_diffrn_reflns_limit_h_max 10
_diffrn_reflns_limit_h_min -9
_diffrn_reflns_limit_k_max 20
_diffrn_reflns_limit_k_min -22
_diffrn_reflns_limit_l_max 13
_diffrn_reflns_limit_l_min -16
_diffrn_reflns_number 10428
_diffrn_reflns_theta_full 28.30
_diffrn_reflns_theta_max 28.30
_diffrn_reflns_theta_min 2.08
_exptl_absorpt_coefficient_mu 0.335
_exptl_absorpt_correction_T_max 0.9737
_exptl_absorpt_correction_T_min 0.9260
_exptl_absorpt_correction_type empirical
_exptl_crystal_colour 'light yellow'
_exptl_crystal_density_diffrn 1.334
_exptl_crystal_density_method 'not measured'
_exptl_crystal_F_000 672
_exptl_crystal_size_max 0.20
_exptl_crystal_size_mid 0.10
_exptl_crystal_size_min 0.08
_refine_diff_density_max 0.664
_refine_diff_density_min -0.520
_refine_diff_density_rms 0.119
_refine_ls_extinction_method none
_refine_ls_goodness_of_fit_ref 1.046
_refine_ls_matrix_type full
_refine_ls_number_parameters 193
_refine_ls_number_reflns 3911
_refine_ls_number_restraints 0
_refine_ls_restrained_S_all 1.046
_refine_ls_R_factor_all 0.1006
_refine_ls_R_factor_gt 0.0667
_refine_ls_shift/su_max 0.000
_refine_ls_shift/su_mean 0.000
_refine_ls_structure_factor_coef Fsqd
_refine_ls_weighting_details 'calc w=1/[\s^2^(Fo^2^)+(0.0956P)^2^+2.3182P] where P=(Fo^2^+2Fc^2^)/3'
_refine_ls_weighting_scheme calc
_refine_ls_wR_factor_gt 0.1540
_refine_ls_wR_factor_ref 0.2034
_reflns_number_gt 2868
_reflns_number_total 3911
_reflns_threshold_expression >2sigma(I)
_cod_data_source_file jo062302asi20061107_115832_2.cif
_cod_data_source_block 12a
_cod_depositor_comments
;
The following automatic conversions were performed:
'_symmetry_cell_setting' value 'Monoclinic' changed to 'monoclinic'
according to '/home/saulius/struct/CIF-dictionaries/cif_core.dic'
dictionary named 'cif_core.dic' version 2.4.1 from
2010-06-29.

'_exptl_absorpt_correction_type' value 'Empirical' changed to
'empirical' according to
'/home/saulius/struct/CIF-dictionaries/cif_core.dic' dictionary named
'cif_core.dic' version 2.4.1 from 2010-06-29.

Automatic conversion script
Id: cif_fix_enum 1527 2010-12-29 10:47:43Z saulius 
;
_cod_original_sg_symbol_H-M 'P 21/c'
_cod_database_code 4022749

loop_
_symmetry_equiv_pos_as_xyz
'x, y, z'
'-x, y+1/2, -z+1/2'
'-x, -y, -z'
'x, -y-1/2, z-1/2'

loop_
_atom_site_label
_atom_site_type_symbol
_atom_site_fract_x
_atom_site_fract_y
_atom_site_fract_z
_atom_site_U_iso_or_equiv
_atom_site_adp_type
_atom_site_occupancy
_atom_site_symmetry_multiplicity
_atom_site_calc_flag
_atom_site_refinement_flags
S1 S 0.83592(12) 0.35072(6) 0.66185(8) 0.0237(3) Uani 1 1 d .
S2 S 0.20845(12) 0.33219(5) 0.30065(7) 0.0196(2) Uani 1 1 d .
O1 O 0.2724(4) 0.53204(17) 0.6119(2) 0.0352(7) Uani 1 1 d .
N1 N 0.5377(4) 0.20888(18) 0.6233(2) 0.0196(6) Uani 1 1 d .
C1 C 0.4149(5) 0.1574(2) 0.5667(3) 0.0189(7) Uani 1 1 d .
C2 C 0.4002(5) 0.0746(2) 0.5771(3) 0.0258(8) Uani 1 1 d .
H2 H 0.4822 0.0456 0.6258 0.031 Uiso 1 1 calc R
C3 C 0.2621(6) 0.0371(2) 0.5138(3) 0.0285(9) Uani 1 1 d .
H3 H 0.2503 -0.0182 0.5192 0.034 Uiso 1 1 calc R
C4 C 0.1381(5) 0.0807(2) 0.4408(3) 0.0259(9) Uani 1 1 d .
H4 H 0.0438 0.0539 0.3999 0.031 Uiso 1 1 calc R
C5 C 0.1529(5) 0.1629(2) 0.4285(3) 0.0200(7) Uani 1 1 d .
H5 H 0.0696 0.1913 0.3801 0.024 Uiso 1 1 calc R
C6 C 0.2958(4) 0.2024(2) 0.4903(3) 0.0154(7) Uani 1 1 d .
C7 C 0.3538(4) 0.2849(2) 0.5036(3) 0.0153(7) Uani 1 1 d .
C8 C 0.5019(4) 0.2855(2) 0.5842(3) 0.0167(7) Uani 1 1 d .
C9 C 0.5997(4) 0.3598(2) 0.6255(3) 0.0187(7) Uani 1 1 d .
H9 H 0.5755 0.3994 0.5657 0.022 Uiso 1 1 calc R
C10 C 0.5319(5) 0.3950(2) 0.7246(3) 0.0245(8) Uani 1 1 d .
H10A H 0.5617 0.3596 0.7880 0.029 Uiso 1 1 calc R
H10B H 0.5862 0.4466 0.7440 0.029 Uiso 1 1 calc R
C11 C 0.3360(5) 0.4055(2) 0.6971(3) 0.0224(8) Uani 1 1 d .
H11A H 0.2814 0.3535 0.6823 0.027 Uiso 1 1 calc R
H11B H 0.2955 0.4289 0.7601 0.027 Uiso 1 1 calc R
C12 C 0.2853(5) 0.4594(2) 0.5964(3) 0.0203(8) Uani 1 1 d .
C13 C 0.2529(4) 0.4300(2) 0.4819(3) 0.0180(7) Uani 1 1 d .
H13 H 0.2105 0.4679 0.4282 0.022 Uiso 1 1 calc R
C14 C 0.2759(4) 0.3546(2) 0.4425(3) 0.0145(7) Uani 1 1 d .
C15 C 0.0810(5) 0.4172(2) 0.2447(3) 0.0256(8) Uani 1 1 d .
H15A H -0.0093 0.4261 0.2865 0.038 Uiso 1 1 calc R
H15B H 0.0308 0.4069 0.1686 0.038 Uiso 1 1 calc R
H15C H 0.1535 0.4638 0.2490 0.038 Uiso 1 1 calc R
C16 C 0.8808(5) 0.3046(2) 0.5367(3) 0.0283(9) Uani 1 1 d .
H16A H 0.8221 0.2540 0.5254 0.042 Uiso 1 1 calc R
H16B H 1.0031 0.2963 0.5436 0.042 Uiso 1 1 calc R
H16C H 0.8409 0.3391 0.4746 0.042 Uiso 1 1 calc R
C17 C 0.6590(5) 0.1846(3) 0.7225(4) 0.0338(10) Uani 1 1 d .
H17A H 0.6354 0.1302 0.7410 0.051 Uiso 1 1 calc R
H17B H 0.6463 0.2192 0.7831 0.051 Uiso 1 1 calc R
H17C H 0.7751 0.1883 0.7087 0.051 Uiso 1 1 calc R

loop_
_atom_site_aniso_label
_atom_site_aniso_U_11
_atom_site_aniso_U_22
_atom_site_aniso_U_33
_atom_site_aniso_U_23
_atom_site_aniso_U_13
_atom_site_aniso_U_12
S1 0.0173(4) 0.0270(5) 0.0246(5) 0.0014(4) -0.0018(3) -0.0020(4)
S2 0.0260(5) 0.0188(5) 0.0131(4) 0.0007(3) 0.0009(3) 0.0009(3)
O1 0.052(2) 0.0205(15) 0.0330(16) -0.0081(12) 0.0058(14) 0.0043(13)
N1 0.0195(15) 0.0204(16) 0.0183(15) 0.0074(12) 0.0023(12) 0.0027(12)
C1 0.0245(18) 0.0169(18) 0.0180(17) 0.0022(13) 0.0113(14) 0.0020(14)
C2 0.033(2) 0.0187(19) 0.031(2) 0.0070(15) 0.0188(17) 0.0096(16)
C3 0.046(3) 0.0126(18) 0.033(2) 0.0003(15) 0.0221(19) 0.0004(16)
C4 0.034(2) 0.023(2) 0.024(2) -0.0075(15) 0.0144(16) -0.0101(16)
C5 0.0230(18) 0.0227(19) 0.0162(17) -0.0044(14) 0.0085(14) -0.0029(14)
C6 0.0187(16) 0.0135(16) 0.0164(16) -0.0004(12) 0.0097(13) 0.0009(13)
C7 0.0174(16) 0.0148(16) 0.0149(16) 0.0011(13) 0.0058(13) 0.0013(13)
C8 0.0192(16) 0.0171(17) 0.0140(16) 0.0024(13) 0.0031(13) 0.0000(13)
C9 0.0184(17) 0.0217(18) 0.0153(16) 0.0010(13) 0.0010(13) -0.0031(14)
C10 0.0248(19) 0.030(2) 0.0192(18) -0.0056(15) 0.0046(15) -0.0038(16)
C11 0.0269(19) 0.0232(19) 0.0188(18) -0.0051(14) 0.0088(15) -0.0019(15)
C12 0.0211(18) 0.0182(18) 0.0206(18) -0.0032(14) 0.0011(14) -0.0024(14)
C13 0.0208(17) 0.0144(17) 0.0180(17) 0.0033(13) 0.0009(13) 0.0025(13)
C14 0.0111(15) 0.0190(17) 0.0143(16) -0.0005(13) 0.0045(12) -0.0022(12)
C15 0.029(2) 0.024(2) 0.0230(19) 0.0087(15) 0.0001(16) 0.0010(15)
C16 0.028(2) 0.026(2) 0.032(2) -0.0028(16) 0.0063(17) -0.0023(16)
C17 0.023(2) 0.041(3) 0.034(2) 0.0190(19) -0.0047(17) 0.0060(18)

loop_
_atom_type_symbol
_atom_type_description
_atom_type_scat_dispersion_real
_atom_type_scat_dispersion_imag
_atom_type_scat_source
C C 0.0033 0.0016 'International Tables Vol C Tables 4.2.6.8 and 6.1.1.4'
H H 0.0000 0.0000 'International Tables Vol C Tables 4.2.6.8 and 6.1.1.4'
N N 0.0061 0.0033 'International Tables Vol C Tables 4.2.6.8 and 6.1.1.4'
O O 0.0106 0.0060 'International Tables Vol C Tables 4.2.6.8 and 6.1.1.4'
S S 0.1246 0.1234 'International Tables Vol C Tables 4.2.6.8 and 6.1.1.4'

loop_
_geom_angle_atom_site_label_1
_geom_angle_atom_site_label_2
_geom_angle_atom_site_label_3
_geom_angle
C16 S1 C9 99.99(18)
C14 S2 C15 104.87(17)
C8 N1 C1 108.8(3)
C8 N1 C17 127.5(3)
C1 N1 C17 122.5(3)
N1 C1 C2 129.2(3)
N1 C1 C6 108.8(3)
C2 C1 C6 122.0(3)
C3 C2 C1 118.1(4)
C3 C2 H2 120.9
C1 C2 H2 120.9
C2 C3 C4 121.0(4)
C2 C3 H3 119.5
C4 C3 H3 119.5
C5 C4 C3 121.3(4)
C5 C4 H4 119.3
C3 C4 H4 119.3
C4 C5 C6 118.8(4)
C4 C5 H5 120.6
C6 C5 H5 120.6
C5 C6 C1 118.6(3)
C5 C6 C7 135.4(3)
C1 C6 C7 105.8(3)
C8 C7 C6 107.1(3)
C8 C7 C14 125.7(3)
C6 C7 C14 127.2(3)
N1 C8 C7 109.6(3)
N1 C8 C9 126.2(3)
C7 C8 C9 124.2(3)
C8 C9 C10 110.8(3)
C8 C9 S1 116.7(3)
C10 C9 S1 108.8(2)
C8 C9 H9 106.7
C10 C9 H9 106.7
S1 C9 H9 106.7
C11 C10 C9 110.6(3)
C11 C10 H10A 109.5
C9 C10 H10A 109.5
C11 C10 H10B 109.5
C9 C10 H10B 109.5
H10A C10 H10B 108.1
C12 C11 C10 110.7(3)
C12 C11 H11A 109.5
C10 C11 H11A 109.5
C12 C11 H11B 109.5
C10 C11 H11B 109.5
H11A C11 H11B 108.1
O1 C12 C13 118.2(3)
O1 C12 C11 118.1(3)
C13 C12 C11 123.7(3)
C14 C13 C12 129.4(3)
C14 C13 H13 115.3
C12 C13 H13 115.3
C13 C14 C7 128.3(3)
C13 C14 S2 120.5(3)
C7 C14 S2 111.2(2)
S2 C15 H15A 109.5
S2 C15 H15B 109.5
H15A C15 H15B 109.5
S2 C15 H15C 109.5
H15A C15 H15C 109.5
H15B C15 H15C 109.5
S1 C16 H16A 109.5
S1 C16 H16B 109.5
H16A C16 H16B 109.5
S1 C16 H16C 109.5
H16A C16 H16C 109.5
H16B C16 H16C 109.5
N1 C17 H17A 109.5
N1 C17 H17B 109.5
H17A C17 H17B 109.5
N1 C17 H17C 109.5
H17A C17 H17C 109.5
H17B C17 H17C 109.5

loop_
_geom_bond_atom_site_label_1
_geom_bond_atom_site_label_2
_geom_bond_distance
S1 C16 1.807(4)
S1 C9 1.836(4)
S2 C14 1.764(3)
S2 C15 1.798(4)
O1 C12 1.233(5)
N1 C8 1.375(4)
N1 C1 1.381(5)
N1 C17 1.460(5)
C1 C2 1.392(5)
C1 C6 1.414(5)
C2 C3 1.366(6)
C2 H2 0.9300
C3 C4 1.401(6)
C3 H3 0.9300
C4 C5 1.385(5)
C4 H4 0.9300
C5 C6 1.400(5)
C5 H5 0.9300
C6 C7 1.449(5)
C7 C8 1.384(5)
C7 C14 1.456(5)
C8 C9 1.496(5)
C9 C10 1.530(5)
C9 H9 0.9800
C10 C11 1.525(5)
C10 H10A 0.9700
C10 H10B 0.9700
C11 C12 1.521(5)
C11 H11A 0.9700
C11 H11B 0.9700
C12 C13 1.465(5)
C13 C14 1.370(5)
C13 H13 0.9300
C15 H15A 0.9600
C15 H15B 0.9600
C15 H15C 0.9600
C16 H16A 0.9600
C16 H16B 0.9600
C16 H16C 0.9600
C17 H17A 0.9600
C17 H17B 0.9600
C17 H17C 0.9600

loop_
_cod_related_entry_id
_cod_related_entry_database
_cod_related_entry_code
1 ChemSpider 17265178
